data_4035438
loop_
_publ_author_name
'Ding, Hui'
'Roberts, Andrew G.'
'Chiang, Rocky'
'Harran, Patrick G.'

_publ_section_title
;
 Cascading Auto-oxidative Biproline Guanylations Form Optically Active
 Dispacamide Dimers and Permit an Eight-Step Synthesis of (-)-Ageliferin.
;
_journal_issue 13
_journal_name_full 'The Journal of organic chemistry'
_journal_page_first 7231
_journal_page_last 7238
_journal_paper_doi 10.1021/acs.joc.8b00631
_journal_volume 83
_journal_year 2018
_chemical_absolute_configuration rmad
_chemical_formula_moiety 'C14 H26 Br2 N2 O4'
_chemical_formula_sum 'C14 H26 Br2 N2 O4'
_chemical_formula_weight 446.19
_space_group_crystal_system monoclinic
_space_group_IT_number 4
_space_group_name_Hall 'P 2yb'
_space_group_name_H-M_alt 'P 1 21 1'
_atom_sites_solution_hydrogens geom
_audit_creation_method SHELXL-2014/6
_cell_angle_alpha 90
_cell_angle_beta 99.505(2)
_cell_angle_gamma 90
_cell_formula_units_Z 2
_cell_length_a 5.0861(7)
_cell_length_b 25.238(4)
_cell_length_c 7.1023(13)
_cell_measurement_reflns_used 7825
_cell_measurement_temperature 100(2)
_cell_measurement_theta_max 30.46
_cell_measurement_theta_min 2.91
_cell_volume 899.2(3)
_computing_cell_refinement 'Bruker SAINT'
_computing_data_collection 'Bruker APEX2'
_computing_data_reduction 'Bruker SAINT'
_computing_molecular_graphics 'Bruker SHELXTL'
_computing_publication_material 'Bruker SHELXTL'
_computing_structure_refinement 'SHELXL-2014/6 (Sheldrick, 2014)'
_computing_structure_solution 'SHELXS-97 (Sheldrick 2008)'
_diffrn_ambient_temperature 100(2)
_diffrn_detector_area_resol_mean 8.3333
_diffrn_measured_fraction_theta_full 0.999
_diffrn_measured_fraction_theta_max 0.932
_diffrn_measurement_device_type 'Bruker APEX-II CCD'
_diffrn_measurement_method '\f and \w scans'
_diffrn_radiation_type MoK\a
_diffrn_radiation_wavelength 0.71073
_diffrn_reflns_av_R_equivalents 0.0250
_diffrn_reflns_av_unetI/netI 0.0491
_diffrn_reflns_Laue_measured_fraction_full 0.999
_diffrn_reflns_Laue_measured_fraction_max 0.932
_diffrn_reflns_limit_h_max 7
_diffrn_reflns_limit_h_min -7
_diffrn_reflns_limit_k_max 35
_diffrn_reflns_limit_k_min -34
_diffrn_reflns_limit_l_max 10
_diffrn_reflns_limit_l_min -10
_diffrn_reflns_number 12275
_diffrn_reflns_point_group_measured_fraction_full 0.992
_diffrn_reflns_point_group_measured_fraction_max 0.891
_diffrn_reflns_theta_full 25.242
_diffrn_reflns_theta_max 30.882
_diffrn_reflns_theta_min 1.614
_diffrn_source 'Sealed Mo X-Ray Tube'
_exptl_absorpt_coefficient_mu 4.526
_exptl_absorpt_correction_T_max 0.75
_exptl_absorpt_correction_T_min 0.44
_exptl_absorpt_correction_type multi-scan
_exptl_absorpt_process_details 'SADABS V2014/2 (Bruker AXS Inc.)'
_exptl_crystal_colour colorless
_exptl_crystal_density_diffrn 1.648
_exptl_crystal_description platelet
_exptl_crystal_F_000 452
_exptl_crystal_size_max 0.250
_exptl_crystal_size_mid 0.200
_exptl_crystal_size_min 0.080
_refine_diff_density_max 0.524
_refine_diff_density_min -0.503
_refine_diff_density_rms 0.073
_refine_ls_abs_structure_details
; 
 Flack x determined using 2141 quotients [(I+)-(I-)]/[(I+)+(I-)] 
 (Parsons, Flack and Wagner, Acta Cryst. B69 (2013) 249-259). 
;
_refine_ls_abs_structure_Flack 0.032(5)
_refine_ls_extinction_method none
_refine_ls_goodness_of_fit_ref 0.918
_refine_ls_hydrogen_treatment constr
_refine_ls_matrix_type full
_refine_ls_number_parameters 201
_refine_ls_number_reflns 5079
_refine_ls_number_restraints 1
_refine_ls_restrained_S_all 0.918
_refine_ls_R_factor_all 0.0250
_refine_ls_R_factor_gt 0.0226
_refine_ls_shift/su_max 0.001
_refine_ls_shift/su_mean 0.000
_refine_ls_structure_factor_coef Fsqd
_refine_ls_weighting_details 'w=1/[\s^2^(Fo^2^)] where P=(Fo^2^+2Fc^2^)/3'
_refine_ls_weighting_scheme calc
_refine_ls_wR_factor_gt 0.0449
_refine_ls_wR_factor_ref 0.0454
_reflns_Friedel_coverage 0.874
_reflns_Friedel_fraction_full 0.984
_reflns_Friedel_fraction_max 0.849
_reflns_number_gt 4811
_reflns_number_total 5079
_reflns_threshold_expression 'I > 2\s(I)'
_cod_data_source_file jo8b00631_si_002.cif
_cod_data_source_block har1603s_a
_cod_original_cell_volume 899.2(2)
_cod_original_sg_symbol_H-M 'P 21'
_cod_database_code 4035438
_shelx_space_group_comment
; 
The symmetry employed for this shelxl refinement is uniquely defined 
by the following loop, which should always be used as a source of 
symmetry information in preference to the above space-group names. 
They are only intended as comments. 
;
_shelx_estimated_absorpt_t_min 0.397
_shelx_estimated_absorpt_t_max 0.713
_shelxl_version_number 2014/6

loop_
_space_group_symop_operation_xyz
'x, y, z'
'-x, y+1/2, -z'

loop_
_atom_site_label
_atom_site_type_symbol
_atom_site_fract_x
_atom_site_fract_y
_atom_site_fract_z
_atom_site_U_iso_or_equiv
_atom_site_adp_type
_atom_site_occupancy
_atom_site_site_symmetry_order
_atom_site_calc_flag
_atom_site_refinement_flags_posn
_atom_site_refinement_flags_adp
Br1 Br 0.02922(5) 0.59013(2) 0.25862(3) 0.01342(7) Uani 1 1 d . .
Br2 Br 0.96662(6) 0.41660(2) 0.06495(4) 0.01508(7) Uani 1 1 d . .
O1 O 0.1497(4) 0.66113(8) 0.7958(3) 0.0162(4) Uani 1 1 d . .
O2 O 0.4255(4) 0.67936(8) 0.5872(3) 0.0128(4) Uani 1 1 d . .
O3 O 0.0917(4) 0.33311(9) 0.5158(3) 0.0205(5) Uani 1 1 d . .
O4 O 0.3669(4) 0.31929(8) 0.3020(3) 0.0131(4) Uani 1 1 d . .
N1 N 0.4792(5) 0.58512(10) 0.9761(3) 0.0108(5) Uani 1 1 d . .
H1A H 0.3213 0.5982 1.0001 0.013 Uiso 1 1 calc R U
H1B H 0.6007 0.5873 1.0853 0.013 Uiso 1 1 calc R U
N2 N 0.5273(5) 0.42203(11) 0.3476(3) 0.0124(5) Uani 1 1 d . .
H2A H 0.6774 0.4107 0.3057 0.015 Uiso 1 1 calc R U
H2B H 0.3877 0.4190 0.2499 0.015 Uiso 1 1 calc R U
C1 C 0.5726(6) 0.61669(12) 0.8207(4) 0.0112(6) Uani 1 1 d . .
H1 H 0.7349 0.6374 0.8754 0.013 Uiso 1 1 calc R U
C2 C 0.6467(6) 0.57520(11) 0.6823(4) 0.0137(6) Uani 1 1 d . .
H2C H 0.8347 0.5640 0.7190 0.016 Uiso 1 1 calc R U
H2D H 0.6201 0.5891 0.5502 0.016 Uiso 1 1 calc R U
C3 C 0.4565(6) 0.52909(12) 0.6999(4) 0.0135(6) Uani 1 1 d . .
H3 H 0.2758 0.5377 0.6276 0.016 Uiso 1 1 calc R U
C4 C 0.4453(6) 0.52824(12) 0.9128(4) 0.0140(6) Uani 1 1 d . .
H4A H 0.2720 0.5141 0.9364 0.017 Uiso 1 1 calc R U
H4B H 0.5902 0.5060 0.9819 0.017 Uiso 1 1 calc R U
C5 C 0.3539(6) 0.65441(11) 0.7336(4) 0.0120(6) Uani 1 1 d . .
C6 C 0.2379(6) 0.71792(12) 0.4891(4) 0.0157(6) Uani 1 1 d . .
H6A H 0.2218 0.7486 0.5731 0.019 Uiso 1 1 calc R U
H6B H 0.0596 0.7017 0.4526 0.019 Uiso 1 1 calc R U
C7 C 0.3451(7) 0.73521(13) 0.3151(4) 0.0202(7) Uani 1 1 d . .
H7A H 0.5332 0.7450 0.3508 0.030 Uiso 1 1 calc R U
H7B H 0.2436 0.7659 0.2580 0.030 Uiso 1 1 calc R U
H7C H 0.3287 0.7061 0.2225 0.030 Uiso 1 1 calc R U
C8 C 0.5516(6) 0.47700(12) 0.6275(4) 0.0139(6) Uani 1 1 d . .
H8 H 0.7353 0.4695 0.6970 0.017 Uiso 1 1 calc R U
C9 C 0.3765(6) 0.42926(11) 0.6465(4) 0.0144(6) Uani 1 1 d . .
H9A H 0.1860 0.4376 0.6030 0.017 Uiso 1 1 calc R U
H9B H 0.4007 0.4165 0.7800 0.017 Uiso 1 1 calc R U
C10 C 0.4770(6) 0.38875(12) 0.5161(4) 0.0125(6) Uani 1 1 d . .
H10 H 0.6493 0.3734 0.5817 0.015 Uiso 1 1 calc R U
C11 C 0.5598(6) 0.47870(12) 0.4118(4) 0.0147(6) Uani 1 1 d . .
H11A H 0.4131 0.5009 0.3444 0.018 Uiso 1 1 calc R U
H11B H 0.7318 0.4932 0.3873 0.018 Uiso 1 1 calc R U
C12 C 0.2854(6) 0.34436(12) 0.4471(4) 0.0132(6) Uani 1 1 d . .
C13 C 0.1886(6) 0.27908(12) 0.2050(4) 0.0160(6) Uani 1 1 d . .
H13A H 0.0055 0.2933 0.1712 0.019 Uiso 1 1 calc R U
H13B H 0.1837 0.2478 0.2883 0.019 Uiso 1 1 calc R U
C14 C 0.2971(6) 0.26420(13) 0.0281(4) 0.0208(7) Uani 1 1 d . .
H14A H 0.2867 0.2948 -0.0577 0.031 Uiso 1 1 calc R U
H14B H 0.1922 0.2349 -0.0366 0.031 Uiso 1 1 calc R U
H14C H 0.4835 0.2531 0.0631 0.031 Uiso 1 1 calc R U

loop_
_atom_site_aniso_label
_atom_site_aniso_U_11
_atom_site_aniso_U_22
_atom_site_aniso_U_33
_atom_site_aniso_U_23
_atom_site_aniso_U_13
_atom_site_aniso_U_12
Br1 0.01155(13) 0.01833(14) 0.01058(11) -0.00006(11) 0.00240(9) -0.00075(12)
Br2 0.01412(15) 0.01789(14) 0.01433(12) 0.00350(12) 0.00560(10) 0.00312(12)
O1 0.0133(11) 0.0175(11) 0.0199(10) 0.0042(8) 0.0086(8) 0.0027(9)
O2 0.0123(10) 0.0129(10) 0.0145(9) 0.0028(8) 0.0063(8) 0.0012(8)
O3 0.0235(12) 0.0194(12) 0.0221(11) -0.0044(9) 0.0144(10) -0.0059(10)
O4 0.0146(10) 0.0098(10) 0.0158(9) -0.0030(8) 0.0049(8) -0.0010(8)
N1 0.0118(11) 0.0108(12) 0.0104(9) 0.0004(10) 0.0034(8) 0.0026(10)
N2 0.0134(12) 0.0136(13) 0.0118(10) -0.0028(10) 0.0066(9) -0.0035(10)
C1 0.0104(13) 0.0113(15) 0.0131(12) 0.0016(11) 0.0057(10) -0.0005(11)
C2 0.0145(14) 0.0102(15) 0.0183(13) 0.0009(11) 0.0085(11) 0.0006(11)
C3 0.0175(16) 0.0126(15) 0.0110(12) 0.0003(11) 0.0043(11) 0.0008(12)
C4 0.0181(15) 0.0097(14) 0.0154(13) -0.0005(11) 0.0065(11) -0.0006(12)
C5 0.0149(15) 0.0089(14) 0.0123(12) -0.0032(10) 0.0028(10) -0.0025(11)
C6 0.0162(15) 0.0125(15) 0.0186(14) 0.0042(11) 0.0039(11) 0.0031(11)
C7 0.0253(17) 0.0189(17) 0.0165(13) 0.0047(12) 0.0037(12) -0.0009(13)
C8 0.0174(16) 0.0131(15) 0.0118(13) -0.0019(11) 0.0047(12) -0.0021(12)
C9 0.0206(16) 0.0118(16) 0.0123(12) -0.0010(10) 0.0075(11) -0.0020(11)
C10 0.0151(15) 0.0099(15) 0.0131(12) 0.0011(11) 0.0038(11) 0.0002(11)
C11 0.0227(17) 0.0108(14) 0.0118(12) -0.0016(11) 0.0067(12) -0.0016(12)
C12 0.0178(15) 0.0106(14) 0.0122(13) 0.0007(11) 0.0051(11) 0.0021(11)
C13 0.0187(15) 0.0112(15) 0.0179(13) -0.0031(11) 0.0023(11) -0.0010(12)
C14 0.0249(17) 0.0199(17) 0.0176(13) -0.0054(12) 0.0041(12) 0.0026(13)

loop_
_atom_type_symbol
_atom_type_description
_atom_type_scat_dispersion_real
_atom_type_scat_dispersion_imag
_atom_type_scat_source
C C 0.0033 0.0016 'International Tables Vol C Tables 4.2.6.8 and 6.1.1.4'
H H 0.0000 0.0000 'International Tables Vol C Tables 4.2.6.8 and 6.1.1.4'
O O 0.0106 0.0060 'International Tables Vol C Tables 4.2.6.8 and 6.1.1.4'
Br Br -0.2901 2.4595 'International Tables Vol C Tables 4.2.6.8 and 6.1.1.4'
N N 0.0061 0.0033 'International Tables Vol C Tables 4.2.6.8 and 6.1.1.4'

loop_
_geom_angle_atom_site_label_1
_geom_angle_atom_site_label_2
_geom_angle_atom_site_label_3
_geom_angle
C5 O2 C6 116.9(2)
C12 O4 C13 116.6(2)
C1 N1 C4 108.7(2)
C1 N1 H1A 109.9
C4 N1 H1A 109.9
C1 N1 H1B 109.9
C4 N1 H1B 109.9
H1A N1 H1B 108.3
C11 N2 C10 108.2(2)
C11 N2 H2A 110.1
C10 N2 H2A 110.1
C11 N2 H2B 110.1
C10 N2 H2B 110.1
H2A N2 H2B 108.4
N1 C1 C5 109.5(2)
N1 C1 C2 104.6(2)
C5 C1 C2 114.3(2)
N1 C1 H1 109.5
C5 C1 H1 109.5
C2 C1 H1 109.5
C1 C2 C3 104.0(2)
C1 C2 H2C 110.9
C3 C2 H2C 110.9
C1 C2 H2D 110.9
C3 C2 H2D 110.9
H2C C2 H2D 109.0
C8 C3 C4 113.0(2)
C8 C3 C2 112.9(2)
C4 C3 C2 102.7(2)
C8 C3 H3 109.4
C4 C3 H3 109.4
C2 C3 H3 109.4
N1 C4 C3 105.2(2)
N1 C4 H4A 110.7
C3 C4 H4A 110.7
N1 C4 H4B 110.7
C3 C4 H4B 110.7
H4A C4 H4B 108.8
O1 C5 O2 126.1(3)
O1 C5 C1 123.9(3)
O2 C5 C1 110.0(2)
O2 C6 C7 106.9(2)
O2 C6 H6A 110.3
C7 C6 H6A 110.3
O2 C6 H6B 110.3
C7 C6 H6B 110.3
H6A C6 H6B 108.6
C6 C7 H7A 109.5
C6 C7 H7B 109.5
H7A C7 H7B 109.5
C6 C7 H7C 109.5
H7A C7 H7C 109.5
H7B C7 H7C 109.5
C9 C8 C3 115.6(2)
C9 C8 C11 102.9(2)
C3 C8 C11 112.0(2)
C9 C8 H8 108.7
C3 C8 H8 108.7
C11 C8 H8 108.7
C8 C9 C10 102.6(2)
C8 C9 H9A 111.2
C10 C9 H9A 111.2
C8 C9 H9B 111.2
C10 C9 H9B 111.2
H9A C9 H9B 109.2
C12 C10 N2 109.8(2)
C12 C10 C9 115.6(3)
N2 C10 C9 103.0(2)
C12 C10 H10 109.4
N2 C10 H10 109.4
C9 C10 H10 109.4
N2 C11 C8 104.8(2)
N2 C11 H11A 110.8
C8 C11 H11A 110.8
N2 C11 H11B 110.8
C8 C11 H11B 110.8
H11A C11 H11B 108.9
O3 C12 O4 125.6(3)
O3 C12 C10 124.8(3)
O4 C12 C10 109.7(2)
O4 C13 C14 106.5(2)
O4 C13 H13A 110.4
C14 C13 H13A 110.4
O4 C13 H13B 110.4
C14 C13 H13B 110.4
H13A C13 H13B 108.6
C13 C14 H14A 109.5
C13 C14 H14B 109.5
H14A C14 H14B 109.5
C13 C14 H14C 109.5
H14A C14 H14C 109.5
H14B C14 H14C 109.5

loop_
_geom_bond_atom_site_label_1
_geom_bond_atom_site_label_2
_geom_bond_distance
O1 C5 1.205(3)
O2 C5 1.318(3)
O2 C6 1.457(3)
O3 C12 1.204(3)
O4 C12 1.332(3)
O4 C13 1.456(3)
N1 C1 1.501(3)
N1 C4 1.506(4)
N1 H1A 0.9100
N1 H1B 0.9100
N2 C11 1.502(4)
N2 C10 1.518(4)
N2 H2A 0.9100
N2 H2B 0.9100
C1 C5 1.516(4)
C1 C2 1.525(4)
C1 H1 1.0000
C2 C3 1.531(4)
C2 H2C 0.9900
C2 H2D 0.9900
C3 C8 1.520(4)
C3 C4 1.522(4)
C3 H3 1.0000
C4 H4A 0.9900
C4 H4B 0.9900
C6 C7 1.495(4)
C6 H6A 0.9900
C6 H6B 0.9900
C7 H7A 0.9800
C7 H7B 0.9800
C7 H7C 0.9800
C8 C9 1.518(4)
C8 C11 1.540(4)
C8 H8 1.0000
C9 C10 1.523(4)
C9 H9A 0.9900
C9 H9B 0.9900
C10 C12 1.512(4)
C10 H10 1.0000
C11 H11A 0.9900
C11 H11B 0.9900
C13 C14 1.501(4)
C13 H13A 0.9900
C13 H13B 0.9900
C14 H14A 0.9800
C14 H14B 0.9800
C14 H14C 0.9800
